data_7031315
loop_
_publ_author_name
'Arnold, Polly L.'
'Cadenbach, Thomas'
'Marr, Isobel H.'
'Fyfe, Andrew A.'
'Bell, Nicola L.'
'Bellabarba, Ronan'
'Tooze, Robert P.'
'Love, Jason B.'

_publ_section_title
;
 Homo- and heteroleptic alkoxycarbene f-element complexes and their
 reactivity towards acidic N-H and C-H bonds.
;
_journal_issue 38
_journal_name_full 'Dalton transactions (Cambridge, England : 2003)'
_journal_page_first 14346
_journal_page_last 14358
_journal_paper_doi 10.1039/c4dt01442a
_journal_volume 43
_journal_year 2014
_chemical_formula_moiety 'C28 H34 N3 O Y'
_chemical_formula_sum 'C28 H34 N3 O Y'
_chemical_formula_weight 517.49
_chemical_name_systematic
;
 ?
;
_space_group_crystal_system monoclinic
_space_group_IT_number 14
_space_group_name_Hall '-P 2ybc'
_space_group_name_H-M_alt 'P 1 21/c 1'
_symmetry_space_group_name_Hall '-P 2ybc'
_symmetry_space_group_name_H-M 'P 1 21/c 1'
_atom_sites_solution_hydrogens mixed
_audit_creation_method SHELXL-2014
_cell_angle_alpha 90
_cell_angle_beta 103.351(11)
_cell_angle_gamma 90
_cell_formula_units_Z 4
_cell_length_a 9.0723(11)
_cell_length_b 15.3819(8)
_cell_length_c 20.696(2)
_cell_measurement_reflns_used 5239
_cell_measurement_temperature 173(2)
_cell_measurement_theta_max 26.9996
_cell_measurement_theta_min 2.9968
_cell_volume 2810.1(5)
_computing_cell_refinement
;
CrysAlisPro, Oxford Diffraction Ltd.,
Version 1.171.34.40 (release 27-08-2010 CrysAlis171 .NET)
(compiled Aug 27 2010,11:50:40)
;
_computing_data_collection
;
CrysAlisPro, Oxford Diffraction Ltd.,
Version 1.171.34.40 (release 27-08-2010 CrysAlis171 .NET)
(compiled Aug 27 2010,11:50:40)
;
_computing_data_reduction
;
CrysAlisPro, Oxford Diffraction Ltd.,
Version 1.171.34.40 (release 27-08-2010 CrysAlis171 .NET)
(compiled Aug 27 2010,11:50:40)
;
_computing_molecular_graphics ortep
_computing_publication_material ortep
_computing_structure_refinement 'SHELXL-2014 (Sheldrick, SHELXL-2014)'
_computing_structure_solution SIR-92
_diffrn_ambient_temperature 173(2)
_diffrn_detector_area_resol_mean 16.1042
_diffrn_measured_fraction_theta_full 0.997
_diffrn_measured_fraction_theta_max 0.996
_diffrn_measurement_device_type 'Xcalibur, Eos'
_diffrn_measurement_method '\w scans'
_diffrn_radiation_monochromator graphite
_diffrn_radiation_source 'Enhance (Mo) X-ray Source'
_diffrn_radiation_type MoK\a
_diffrn_radiation_wavelength 0.71073
_diffrn_reflns_av_R_equivalents 0.0419
_diffrn_reflns_av_unetI/netI 0.0630
_diffrn_reflns_Laue_measured_fraction_full 0.997
_diffrn_reflns_Laue_measured_fraction_max 0.996
_diffrn_reflns_limit_h_max 11
_diffrn_reflns_limit_h_min -11
_diffrn_reflns_limit_k_max 19
_diffrn_reflns_limit_k_min -19
_diffrn_reflns_limit_l_max 26
_diffrn_reflns_limit_l_min -26
_diffrn_reflns_number 19195
_diffrn_reflns_point_group_measured_fraction_full 0.997
_diffrn_reflns_point_group_measured_fraction_max 0.996
_diffrn_reflns_theta_full 25.242
_diffrn_reflns_theta_max 27.062
_diffrn_reflns_theta_min 3.003
_exptl_absorpt_coefficient_mu 2.097
_exptl_absorpt_correction_T_max 0.53200
_exptl_absorpt_correction_T_min 0.39500
_exptl_absorpt_correction_type multi-scan
_exptl_absorpt_process_details
;
CrysAlisPro, Agilent Technologies,
Version 1.171.35.19 (release 27-10-2011 CrysAlis171 .NET)
(compiled Oct 27 2011,15:02:11)
Empirical absorption correction using spherical harmonics,
 implemented in SCALE3 ABSPACK scaling algorithm.
;
_exptl_crystal_colour colourless
_exptl_crystal_density_diffrn 1.223
_exptl_crystal_density_method 'not measured'
_exptl_crystal_description block
_exptl_crystal_F_000 1080
_exptl_crystal_size_max 0.9120
_exptl_crystal_size_mid 0.3841
_exptl_crystal_size_min 0.3009
_refine_diff_density_max 0.578
_refine_diff_density_min -0.482
_refine_diff_density_rms 0.078
_refine_ls_extinction_method none
_refine_ls_goodness_of_fit_ref 1.053
_refine_ls_hydrogen_treatment constr
_refine_ls_matrix_type full
_refine_ls_number_parameters 302
_refine_ls_number_reflns 6156
_refine_ls_number_restraints 0
_refine_ls_restrained_S_all 1.053
_refine_ls_R_factor_all 0.0774
_refine_ls_R_factor_gt 0.0458
_refine_ls_shift/su_max 0.000
_refine_ls_shift/su_mean 0.000
_refine_ls_structure_factor_coef Fsqd
_refine_ls_weighting_details 'w=1/[\s^2^(Fo^2^)+(0.0606P)^2^+0.4223P] where P=(Fo^2^+2Fc^2^)/3'
_refine_ls_weighting_scheme calc
_refine_ls_wR_factor_gt 0.1109
_refine_ls_wR_factor_ref 0.1192
_reflns_Friedel_coverage 0.000
_reflns_number_gt 4251
_reflns_number_total 6156
_reflns_threshold_expression 'I > 2\s(I)'
_cod_data_source_file c4dt01442a2.cif
_cod_data_source_block 6
_cod_depositor_comments 'Adding full bibliography for 7031309--7031319.cif.'
_cod_database_code 7031315
_shelx_space_group_comment
;
The symmetry employed for this shelxl refinement is uniquely defined
by the following loop, which should always be used as a source of
symmetry information in preference to the above space-group names.
They are only intended as comments.
;
_shelxl_version_number 2014-3

loop_
_space_group_symop_operation_xyz
'x, y, z'
'-x, y+1/2, -z+1/2'
'-x, -y, -z'
'x, -y-1/2, z-1/2'

loop_
_atom_site_label
_atom_site_type_symbol
_atom_site_fract_x
_atom_site_fract_y
_atom_site_fract_z
_atom_site_U_iso_or_equiv
_atom_site_adp_type
_atom_site_occupancy
_atom_site_site_symmetry_order
_atom_site_calc_flag
_atom_site_refinement_flags_posn
_atom_site_refinement_flags_adp
Y1 Y 0.12184(3) -0.34512(2) -0.24420(2) 0.02422(11) Uani 1 1 d . .
O1 O 0.2437(2) -0.23189(12) -0.24710(10) 0.0260(5) Uani 1 1 d . .
N1 N 0.5132(3) -0.17939(16) -0.15345(13) 0.0274(6) Uani 1 1 d . .
N2 N 0.5808(3) -0.28205(19) -0.08098(14) 0.0383(7) Uani 1 1 d . .
N3 N 0.1122(3) -0.33797(16) -0.13055(14) 0.0324(6) Uani 1 1 d . .
C1 C -0.1022(4) -0.2643(2) -0.3299(2) 0.0457(10) Uani 1 1 d . .
H1A H -0.0899 -0.2117 -0.3549 0.055 Uiso 1 1 d R U
C2 C -0.1484(4) -0.2654(3) -0.2702(2) 0.0487(11) Uani 1 1 d . .
H2A H -0.1779 -0.2052 -0.2570 0.058 Uiso 1 1 d R U
C3 C -0.1793(4) -0.3523(3) -0.2569(2) 0.0464(10) Uani 1 1 d . .
H3A H -0.2301 -0.3712 -0.2223 0.056 Uiso 1 1 d R U
C4 C -0.1515(4) -0.4045(3) -0.3085(2) 0.0439(10) Uani 1 1 d . .
H4A H -0.1797 -0.4658 -0.3158 0.053 Uiso 1 1 d R U
C5 C -0.1033(4) -0.3505(2) -0.35384(19) 0.0447(10) Uani 1 1 d . .
H5A H -0.0929 -0.3670 -0.3983 0.054 Uiso 1 1 d R U
C6 C 0.1993(5) -0.4870(3) -0.3025(3) 0.0629(14) Uani 1 1 d . .
H6A H 0.1397 -0.5128 -0.3435 0.076 Uiso 1 1 d R U
C7 C 0.3198(5) -0.4306(3) -0.2989(2) 0.0536(11) Uani 1 1 d . .
H7A H 0.3582 -0.4107 -0.3369 0.064 Uiso 1 1 d R U
C8 C 0.3950(4) -0.4239(2) -0.2331(2) 0.0440(10) Uani 1 1 d . .
H8A H 0.4879 -0.3870 -0.2083 0.053 Uiso 1 1 d R U
C9 C 0.3206(4) -0.4753(2) -0.1956(2) 0.0494(10) Uani 1 1 d . .
H9A H 0.3487 -0.4813 -0.1558 0.059 Uiso 1 1 d R U
C10 C 0.1975(5) -0.5145(2) -0.2387(3) 0.0585(13) Uani 1 1 d . .
H10A H 0.1360 -0.5625 -0.2281 0.070 Uiso 1 1 d R U
C11 C 0.3321(4) -0.16494(19) -0.26383(16) 0.0275(7) Uani 1 1 d . .
C12 C 0.4437(4) -0.2001(2) -0.30227(18) 0.0392(9) Uani 1 1 d . .
H12A H 0.3890 -0.2264 -0.3428 0.059 Uiso 1 1 calc R U
H12B H 0.5079 -0.2427 -0.2758 0.059 Uiso 1 1 calc R U
H12C H 0.5047 -0.1532 -0.3124 0.059 Uiso 1 1 calc R U
C13 C 0.2301(4) -0.0964(2) -0.30573(19) 0.0415(9) Uani 1 1 d . .
H13A H 0.1782 -0.1217 -0.3471 0.062 Uiso 1 1 calc R U
H13B H 0.2909 -0.0485 -0.3142 0.062 Uiso 1 1 calc R U
H13C H 0.1573 -0.0760 -0.2821 0.062 Uiso 1 1 calc R U
C14 C 0.4159(4) -0.1198(2) -0.20006(17) 0.0310(8) Uani 1 1 d . .
H14A H 0.4777 -0.0733 -0.2114 0.037 Uiso 1 1 calc R U
H14B H 0.3424 -0.0940 -0.1785 0.037 Uiso 1 1 calc R U
C15 C 0.4640(4) -0.2377(2) -0.11631(17) 0.0334(8) Uani 1 1 d . .
H15A H 0.3632 -0.2462 -0.1151 0.040 Uiso 1 1 calc R U
C16 C 0.6678(4) -0.1863(3) -0.14100(19) 0.0426(9) Uani 1 1 d . .
H16A H 0.7317 -0.1530 -0.1603 0.051 Uiso 1 1 calc R U
C17 C 0.7109(4) -0.2500(3) -0.0958(2) 0.0493(10) Uani 1 1 d . .
H17A H 0.8094 -0.2686 -0.0781 0.059 Uiso 1 1 calc R U
C18 C 0.5652(5) -0.3520(3) -0.0329(2) 0.0553(11) Uani 1 1 d . .
H18A H 0.4600 -0.3722 -0.0449 0.066 Uiso 1 1 calc R U
C19 C 0.5917(11) -0.3169(4) 0.0339(3) 0.140(4) Uani 1 1 d . .
H19A H 0.5120 -0.2770 0.0367 0.210 Uiso 1 1 calc R U
H19B H 0.6872 -0.2870 0.0443 0.210 Uiso 1 1 calc R U
H19C H 0.5934 -0.3634 0.0649 0.210 Uiso 1 1 calc R U
C20 C 0.6640(6) -0.4280(3) -0.0398(3) 0.0928(19) Uani 1 1 d . .
H20A H 0.6419 -0.4756 -0.0136 0.139 Uiso 1 1 calc R U
H20B H 0.7685 -0.4118 -0.0247 0.139 Uiso 1 1 calc R U
H20C H 0.6448 -0.4453 -0.0856 0.139 Uiso 1 1 calc R U
C21 C 0.1126(4) -0.4057(2) -0.08699(19) 0.0424(9) Uani 1 1 d . .
H21A H 0.1156 -0.4639 -0.0990 0.051 Uiso 1 1 calc R U
C22 C 0.1083(4) -0.3791(3) -0.0244(2) 0.0449(10) Uani 1 1 d . .
H22A H 0.1082 -0.4145 0.0120 0.054 Uiso 1 1 calc R U
C23 C 0.1040(4) -0.2872(2) -0.02617(18) 0.0364(8) Uani 1 1 d . .
C24 C 0.0992(5) -0.2217(3) 0.0200(2) 0.0510(11) Uani 1 1 d . .
H24A H 0.0980 -0.2357 0.0636 0.061 Uiso 1 1 calc R U
C25 C 0.0962(5) -0.1360(3) 0.0001(2) 0.0528(11) Uani 1 1 d . .
H25A H 0.0957 -0.0921 0.0309 0.063 Uiso 1 1 calc R U
C26 C 0.0940(4) -0.1144(2) -0.0652(2) 0.0426(9) Uani 1 1 d . .
H26A H 0.0902 -0.0561 -0.0774 0.051 Uiso 1 1 calc R U
C27 C 0.0972(4) -0.1770(2) -0.11224(18) 0.0330(8) Uani 1 1 d . .
H27A H 0.0953 -0.1615 -0.1559 0.040 Uiso 1 1 calc R U
C28 C 0.1035(3) -0.2646(2) -0.09312(16) 0.0278(7) Uani 1 1 d . .

loop_
_atom_site_aniso_label
_atom_site_aniso_U_11
_atom_site_aniso_U_22
_atom_site_aniso_U_33
_atom_site_aniso_U_23
_atom_site_aniso_U_13
_atom_site_aniso_U_12
Y1 0.02150(16) 0.02006(15) 0.03132(19) -0.00303(14) 0.00656(12) -0.00050(13)
O1 0.0250(11) 0.0222(10) 0.0321(13) -0.0019(10) 0.0093(10) -0.0042(9)
N1 0.0236(14) 0.0300(14) 0.0279(16) 0.0000(12) 0.0045(12) -0.0044(11)
N2 0.0317(16) 0.0514(18) 0.0325(17) 0.0097(15) 0.0088(13) 0.0092(14)
N3 0.0351(16) 0.0291(14) 0.0346(17) 0.0036(13) 0.0115(13) 0.0004(12)
C1 0.031(2) 0.038(2) 0.058(3) 0.011(2) -0.0088(19) -0.0010(17)
C2 0.025(2) 0.043(2) 0.076(3) -0.003(2) 0.0074(19) 0.0097(16)
C3 0.0195(16) 0.063(3) 0.058(3) 0.004(2) 0.0110(16) -0.0053(18)
C4 0.0309(19) 0.044(2) 0.053(3) -0.002(2) 0.0004(18) -0.0148(17)
C5 0.039(2) 0.053(2) 0.035(2) 0.0004(19) -0.0048(17) -0.0098(19)
C6 0.060(3) 0.046(2) 0.074(3) -0.037(3) -0.002(3) 0.019(2)
C7 0.063(3) 0.043(2) 0.063(3) -0.005(2) 0.032(2) 0.020(2)
C8 0.031(2) 0.0323(19) 0.070(3) -0.007(2) 0.014(2) 0.0099(16)
C9 0.047(2) 0.040(2) 0.060(3) 0.007(2) 0.012(2) 0.0218(19)
C10 0.050(3) 0.0171(17) 0.115(4) -0.002(2) 0.032(3) 0.0042(17)
C11 0.0288(16) 0.0237(16) 0.0304(19) 0.0035(14) 0.0077(14) -0.0031(13)
C12 0.037(2) 0.047(2) 0.038(2) -0.0023(18) 0.0179(17) -0.0078(17)
C13 0.044(2) 0.0363(19) 0.041(2) 0.0086(17) 0.0040(18) -0.0030(17)
C14 0.0325(18) 0.0243(15) 0.036(2) 0.0033(15) 0.0070(15) -0.0047(15)
C15 0.0232(17) 0.0419(19) 0.035(2) 0.0056(17) 0.0068(15) 0.0021(15)
C16 0.0240(18) 0.059(2) 0.046(2) 0.003(2) 0.0109(17) -0.0059(18)
C17 0.0229(18) 0.076(3) 0.048(3) 0.006(2) 0.0056(17) 0.0075(19)
C18 0.067(3) 0.056(3) 0.043(3) 0.018(2) 0.013(2) 0.005(2)
C19 0.301(11) 0.074(4) 0.043(4) 0.010(3) 0.036(5) -0.036(5)
C20 0.083(4) 0.075(3) 0.125(5) 0.048(3) 0.033(4) 0.035(3)
C21 0.048(2) 0.0340(19) 0.047(2) 0.0075(18) 0.0133(19) 0.0030(17)
C22 0.050(2) 0.049(2) 0.037(2) 0.0151(19) 0.0151(19) 0.0087(19)
C23 0.0316(19) 0.048(2) 0.030(2) 0.0041(17) 0.0079(16) 0.0070(16)
C24 0.056(3) 0.069(3) 0.028(2) 0.002(2) 0.0112(19) 0.014(2)
C25 0.059(3) 0.056(3) 0.042(3) -0.014(2) 0.010(2) 0.009(2)
C26 0.045(2) 0.0353(19) 0.048(3) -0.0062(19) 0.0105(19) 0.0054(17)
C27 0.0291(18) 0.0392(19) 0.032(2) 0.0024(16) 0.0102(15) 0.0012(15)
C28 0.0183(15) 0.0362(18) 0.0289(19) 0.0001(15) 0.0054(13) 0.0015(14)

loop_
_atom_type_symbol
_atom_type_description
_atom_type_scat_dispersion_real
_atom_type_scat_dispersion_imag
_atom_type_scat_source
C C 0.0033 0.0016 'International Tables Vol C Tables 4.2.6.8 and 6.1.1.4'
H H 0.0000 0.0000 'International Tables Vol C Tables 4.2.6.8 and 6.1.1.4'
N N 0.0061 0.0033 'International Tables Vol C Tables 4.2.6.8 and 6.1.1.4'
O O 0.0106 0.0060 'International Tables Vol C Tables 4.2.6.8 and 6.1.1.4'
Y Y -2.7962 3.5667 'International Tables Vol C Tables 4.2.6.8 and 6.1.1.4'

loop_
_geom_angle_atom_site_label_1
_geom_angle_atom_site_label_2
_geom_angle_atom_site_label_3
_geom_angle
O1 Y1 N3 97.56(9)
O1 Y1 C6 118.50(13)
N3 Y1 C6 124.04(14)
O1 Y1 C1 85.35(10)
N3 Y1 C1 116.04(12)
C6 Y1 C1 108.63(14)
O1 Y1 C7 89.21(11)
N3 Y1 C7 128.52(12)
C6 Y1 C7 30.01(13)
C1 Y1 C7 115.36(14)
O1 Y1 C5 108.00(10)
N3 Y1 C5 130.11(11)
C6 Y1 C5 79.64(13)
C1 Y1 C5 30.63(11)
C7 Y1 C5 94.63(14)
O1 Y1 C2 94.53(11)
N3 Y1 C2 86.36(12)
C6 Y1 C2 127.43(13)
C1 Y1 C2 30.17(12)
C7 Y1 C2 144.14(14)
C5 Y1 C2 50.36(13)
O1 Y1 C3 124.71(10)
N3 Y1 C3 80.21(11)
C6 Y1 C3 106.88(14)
C1 Y1 C3 49.78(12)
C7 Y1 C3 134.77(14)
C5 Y1 C3 49.96(13)
C2 Y1 C3 30.37(11)
O1 Y1 C4 135.13(10)
N3 Y1 C4 105.38(11)
C6 Y1 C4 78.87(13)
C1 Y1 C4 49.99(11)
C7 Y1 C4 104.79(14)
C5 Y1 C4 30.14(11)
C2 Y1 C4 50.24(13)
C3 Y1 C4 30.30(12)
O1 Y1 C10 133.06(11)
N3 Y1 C10 94.05(13)
C6 Y1 C10 30.07(14)
C1 Y1 C10 128.70(14)
C7 Y1 C10 49.66(13)
C5 Y1 C10 98.20(14)
C2 Y1 C10 131.60(13)
C3 Y1 C10 102.03(13)
C4 Y1 C10 83.63(13)
O1 Y1 C8 83.98(10)
N3 Y1 C8 100.25(11)
C6 Y1 C8 48.95(13)
C1 Y1 C8 143.20(14)
C7 Y1 C8 29.61(13)
C5 Y1 C8 123.97(13)
C2 Y1 C8 173.35(14)
C3 Y1 C8 151.19(11)
C4 Y1 C8 127.48(12)
C10 Y1 C8 49.17(12)
O1 Y1 C9 108.43(11)
N3 Y1 C9 80.87(11)
C6 Y1 C9 49.06(14)
C1 Y1 C9 157.24(13)
C7 Y1 C9 49.06(13)
C5 Y1 C9 126.81(12)
C2 Y1 C9 154.93(13)
C3 Y1 C9 125.26(12)
C4 Y1 C9 112.89(12)
C10 Y1 C9 29.85(12)
C8 Y1 C9 29.50(11)
C11 O1 Y1 165.4(2)
C15 N1 C16 107.8(3)
C15 N1 C14 124.9(3)
C16 N1 C14 127.3(3)
C15 N2 C17 108.0(3)
C15 N2 C18 123.4(3)
C17 N2 C18 128.6(3)
C21 N3 C28 104.1(3)
C21 N3 Y1 128.1(2)
C28 N3 Y1 127.8(2)
C2 C1 C5 108.6(3)
C2 C1 Y1 75.2(2)
C5 C1 Y1 74.9(2)
C2 C1 H1A 124.9
C5 C1 H1A 125.6
Y1 C1 H1A 124.9
C1 C2 C3 107.4(4)
C1 C2 Y1 74.7(2)
C3 C2 Y1 75.0(2)
C1 C2 H2A 112.2
C3 C2 H2A 137.4
Y1 C2 H2A 130.3
C4 C3 C2 108.4(4)
C4 C3 Y1 75.0(2)
C2 C3 Y1 74.7(2)
C4 C3 H3A 125.6
C2 C3 H3A 124.9
Y1 C3 H3A 125.4
C5 C4 C3 108.0(3)
C5 C4 Y1 74.6(2)
C3 C4 Y1 74.7(2)
C5 C4 H4A 125.4
C3 C4 H4A 125.5
Y1 C4 H4A 125.6
C4 C5 C1 107.5(4)
C4 C5 Y1 75.3(2)
C1 C5 Y1 74.5(2)
C4 C5 H5A 126.2
C1 C5 H5A 125.2
Y1 C5 H5A 125.7
C7 C6 C10 108.8(4)
C7 C6 Y1 75.6(2)
C10 C6 Y1 75.9(2)
C7 C6 H6A 124.9
C10 C6 H6A 125.1
Y1 C6 H6A 125.0
C8 C7 C6 107.7(4)
C8 C7 Y1 76.8(2)
C6 C7 Y1 74.4(2)
C8 C7 H7A 125.7
C6 C7 H7A 125.2
Y1 C7 H7A 125.7
C7 C8 C9 108.4(4)
C7 C8 Y1 73.5(2)
C9 C8 Y1 75.5(2)
C7 C8 H8A 133.1
C9 C8 H8A 118.4
Y1 C8 H8A 114.5
C8 C9 C10 108.0(4)
C8 C9 Y1 75.0(2)
C10 C9 Y1 73.6(2)
C8 C9 H9A 123.7
C10 C9 H9A 128.3
Y1 C9 H9A 119.0
C6 C10 C9 107.1(4)
C6 C10 Y1 74.0(2)
C9 C10 Y1 76.5(2)
C6 C10 H10A 125.0
C9 C10 H10A 126.5
Y1 C10 H10A 125.9
O1 C11 C12 110.9(3)
O1 C11 C14 108.7(3)
C12 C11 C14 110.7(3)
O1 C11 C13 109.9(3)
C12 C11 C13 109.6(3)
C14 C11 C13 106.9(3)
C11 C12 H12A 109.5
C11 C12 H12B 109.5
H12A C12 H12B 109.5
C11 C12 H12C 109.5
H12A C12 H12C 109.5
H12B C12 H12C 109.5
C11 C13 H13A 109.5
C11 C13 H13B 109.5
H13A C13 H13B 109.5
C11 C13 H13C 109.5
H13A C13 H13C 109.5
H13B C13 H13C 109.5
N1 C14 C11 112.8(3)
N1 C14 H14A 109.0
C11 C14 H14A 109.0
N1 C14 H14B 109.0
C11 C14 H14B 109.0
H14A C14 H14B 107.8
N1 C15 N2 109.5(3)
N1 C15 H15A 125.2
N2 C15 H15A 125.2
C17 C16 N1 107.9(3)
C17 C16 H16A 126.1
N1 C16 H16A 126.1
C16 C17 N2 106.8(3)
C16 C17 H17A 126.6
N2 C17 H17A 126.6
C19 C18 N2 110.2(4)
C19 C18 C20 114.2(5)
N2 C18 C20 110.4(4)
C19 C18 H18A 107.2
N2 C18 H18A 107.2
C20 C18 H18A 107.2
C18 C19 H19A 109.5
C18 C19 H19B 109.5
H19A C19 H19B 109.5
C18 C19 H19C 109.5
H19A C19 H19C 109.5
H19B C19 H19C 109.5
C18 C20 H20A 109.5
C18 C20 H20B 109.5
H20A C20 H20B 109.5
C18 C20 H20C 109.5
H20A C20 H20C 109.5
H20B C20 H20C 109.5
C22 C21 N3 113.4(3)
C22 C21 H21A 123.3
N3 C21 H21A 123.3
C21 C22 C23 106.3(3)
C21 C22 H22A 126.8
C23 C22 H22A 126.8
C24 C23 C22 135.1(4)
C24 C23 C28 119.7(3)
C22 C23 C28 105.2(3)
C25 C24 C23 119.1(4)
C25 C24 H24A 120.4
C23 C24 H24A 120.4
C24 C25 C26 121.0(4)
C24 C25 H25A 119.5
C26 C25 H25A 119.5
C27 C26 C25 121.6(4)
C27 C26 H26A 119.2
C25 C26 H26A 119.2
C26 C27 C28 118.6(3)
C26 C27 H27A 120.7
C28 C27 H27A 120.7
N3 C28 C27 129.1(3)
N3 C28 C23 111.0(3)
C27 C28 C23 119.9(3)

loop_
_geom_bond_atom_site_label_1
_geom_bond_atom_site_label_2
_geom_bond_distance
Y1 O1 2.0713(19)
Y1 N3 2.376(3)
Y1 C6 2.665(4)
Y1 C1 2.676(3)
Y1 C7 2.679(4)
Y1 C5 2.681(4)
Y1 C2 2.682(3)
Y1 C3 2.686(4)
Y1 C4 2.689(3)
Y1 C10 2.689(3)
Y1 C8 2.720(3)
Y1 C9 2.726(3)
O1 C11 1.397(3)
N1 C15 1.324(4)
N1 C16 1.371(4)
N1 C14 1.468(4)
N2 C15 1.329(4)
N2 C17 1.378(5)
N2 C18 1.494(5)
N3 C21 1.377(4)
N3 C28 1.381(4)
C1 C2 1.395(6)
C1 C5 1.415(5)
C1 H1A 0.9805
C2 C3 1.406(5)
C2 H2A 1.0180
C3 C4 1.405(5)
C3 H3A 0.9809
C4 C5 1.396(5)
C4 H4A 0.9795
C5 H5A 0.9806
C6 C7 1.384(6)
C6 C10 1.389(6)
C6 H6A 0.9788
C7 C8 1.380(6)
C7 H7A 0.9799
C8 C9 1.387(5)
C8 H8A 1.0474
C9 C10 1.395(6)
C9 H9A 0.8105
C10 H10A 0.9804
C11 C12 1.524(4)
C11 C14 1.529(4)
C11 C13 1.533(5)
C12 H12A 0.9600
C12 H12B 0.9600
C12 H12C 0.9600
C13 H13A 0.9600
C13 H13B 0.9600
C13 H13C 0.9600
C14 H14A 0.9700
C14 H14B 0.9700
C15 H15A 0.9300
C16 C17 1.348(5)
C16 H16A 0.9300
C17 H17A 0.9300
C18 C19 1.453(7)
C18 C20 1.499(6)
C18 H18A 0.9800
C19 H19A 0.9600
C19 H19B 0.9600
C19 H19C 0.9600
C20 H20A 0.9600
C20 H20B 0.9600
C20 H20C 0.9600
C21 C22 1.367(5)
C21 H21A 0.9300
C22 C23 1.415(5)
C22 H22A 0.9300
C23 C24 1.396(5)
C23 C28 1.427(5)
C24 C25 1.379(6)
C24 H24A 0.9300
C25 C26 1.387(6)
C25 H25A 0.9300
C26 C27 1.375(5)
C26 H26A 0.9300
C27 C28 1.402(4)
C27 H27A 0.9300

loop_
_geom_torsion_atom_site_label_1
_geom_torsion_atom_site_label_2
_geom_torsion_atom_site_label_3
_geom_torsion_atom_site_label_4
_geom_torsion
C5 C1 C2 C3 -0.4(4)
Y1 C1 C2 C3 -68.4(3)
C5 C1 C2 Y1 68.0(3)
C1 C2 C3 C4 0.2(4)
Y1 C2 C3 C4 -68.0(3)
C1 C2 C3 Y1 68.2(2)
C2 C3 C4 C5 0.0(4)
Y1 C3 C4 C5 -67.8(3)
C2 C3 C4 Y1 67.8(3)
C3 C4 C5 C1 -0.3(4)
Y1 C4 C5 C1 -68.1(3)
C3 C4 C5 Y1 67.8(3)
C2 C1 C5 C4 0.4(4)
Y1 C1 C5 C4 68.6(3)
C2 C1 C5 Y1 -68.2(3)
C10 C6 C7 C8 1.0(4)
Y1 C6 C7 C8 70.3(3)
C10 C6 C7 Y1 -69.4(3)
C6 C7 C8 C9 -0.6(4)
Y1 C7 C8 C9 68.0(3)
C6 C7 C8 Y1 -68.6(3)
C7 C8 C9 C10 0.0(4)
Y1 C8 C9 C10 66.8(3)
C7 C8 C9 Y1 -66.8(3)
C7 C6 C10 C9 -0.9(4)
Y1 C6 C10 C9 -70.0(3)
C7 C6 C10 Y1 69.1(3)
C8 C9 C10 C6 0.5(4)
Y1 C9 C10 C6 68.3(3)
C8 C9 C10 Y1 -67.7(2)
Y1 O1 C11 C12 -29.4(9)
Y1 O1 C11 C14 -151.3(7)
Y1 O1 C11 C13 92.0(8)
C15 N1 C14 C11 -75.1(4)
C16 N1 C14 C11 103.9(4)
O1 C11 C14 N1 58.6(3)
C12 C11 C14 N1 -63.4(3)
C13 C11 C14 N1 177.3(3)
C16 N1 C15 N2 -0.5(4)
C14 N1 C15 N2 178.6(3)
C17 N2 C15 N1 0.6(4)
C18 N2 C15 N1 179.0(3)
C15 N1 C16 C17 0.2(4)
C14 N1 C16 C17 -178.9(3)
N1 C16 C17 N2 0.2(4)
C15 N2 C17 C16 -0.5(4)
C18 N2 C17 C16 -178.7(4)
C15 N2 C18 C19 -95.7(6)
C17 N2 C18 C19 82.3(6)
C15 N2 C18 C20 137.2(4)
C17 N2 C18 C20 -44.8(6)
C28 N3 C21 C22 -1.4(4)
Y1 N3 C21 C22 179.1(2)
N3 C21 C22 C23 0.3(4)
C21 C22 C23 C24 -179.7(4)
C21 C22 C23 C28 1.0(4)
C22 C23 C24 C25 179.9(4)
C28 C23 C24 C25 -1.0(6)
C23 C24 C25 C26 1.7(6)
C24 C25 C26 C27 -1.1(6)
C25 C26 C27 C28 -0.2(5)
C21 N3 C28 C27 -179.1(3)
Y1 N3 C28 C27 0.4(5)
C21 N3 C28 C23 2.1(4)
Y1 N3 C28 C23 -178.4(2)
C26 C27 C28 N3 -177.9(3)
C26 C27 C28 C23 0.9(5)
C24 C23 C28 N3 178.6(3)
C22 C23 C28 N3 -2.0(4)
C24 C23 C28 C27 -0.3(5)
C22 C23 C28 C27 179.0(3)

loop_
_platon_squeeze_void_nr
_platon_squeeze_void_average_x
_platon_squeeze_void_average_y
_platon_squeeze_void_average_z
_platon_squeeze_void_volume
_platon_squeeze_void_count_electrons
_platon_squeeze_void_content
1 0.500 0.000 0.000 140 28 ' '
2 0.500 0.500 0.500 140 28 ' '
